data_2242388
loop_
_publ_author_name
'Yennawar, Hemant P.'
'Buchwalter, Michaela J.'
'Colburn, Baylee K.'
'Silverberg, Lee J.'

_publ_section_title
;
 Crystal structures of two
 2,3-diaryl-2,3-dihydro-4<i>H</i>-1,3-benzothiazin-4-ones
;
_journal_coeditor_code HB7726
_journal_issue 3
_journal_name_full 'Acta Crystallographica Section E'
_journal_page_first 363
_journal_page_last 366
_journal_paper_doi 10.1107/S2056989018002049
_journal_volume 74
_journal_year 2018
_chemical_formula_iupac 'C22 H13 F6 N O S'
_chemical_formula_moiety 'C22 H13 F6 N O S'
_chemical_formula_sum 'C22 H13 F6 N O S'
_chemical_formula_weight 453.39
_chemical_name_systematic
;
2,3-Bis[3-(trifluoromethyl)phenyl]-2,3-dihydro-4<i>H</i>-1,3-benzothiazin-4-one
;
_space_group_crystal_system monoclinic
_space_group_IT_number 14
_space_group_name_Hall '-P 2ybc'
_space_group_name_H-M_alt 'P 1 21/c 1'
_symmetry_space_group_name_Hall '-P 2ybc'
_symmetry_space_group_name_H-M 'P 1 21/c 1'
_atom_sites_solution_hydrogens geom
_atom_sites_solution_primary direct
_atom_sites_solution_secondary difmap
_audit_creation_method
;
Olex2 1.2
(compiled 2017.08.10 svn.r3458 for OlexSys, GUI svn.r5381)
;
_cell_angle_alpha 90.00
_cell_angle_beta 99.344(8)
_cell_angle_gamma 90.00
_cell_formula_units_Z 4
_cell_length_a 16.602(6)
_cell_length_b 15.546(6)
_cell_length_c 7.915(3)
_cell_measurement_reflns_used 1716
_cell_measurement_temperature 298(2)
_cell_measurement_theta_max 26.225
_cell_measurement_theta_min 2.486
_cell_volume 2015.7(13)
_computing_cell_refinement
;
SAINT (Bruker, 2001)
;
_computing_data_collection
;
SMART (Bruker, 2001)
;
_computing_data_reduction
;
SAINT (Bruker, 2001)
;
_computing_molecular_graphics
;
<i>OLEX2</i> (Dolomanov <i>et al.</i>,  2009)
;
_computing_publication_material
;
<i>OLEX2</i> (Dolomanov <i>et al.</i>,  2009)
;
_computing_structure_refinement
;
SHELXL97 (Sheldrick, 2008)
;
_computing_structure_solution
;
SHELXS97 (Sheldrick, 2008)
;
_diffrn_ambient_temperature 298(2)
_diffrn_measured_fraction_theta_full 0.992
_diffrn_measured_fraction_theta_max 0.992
_diffrn_measurement_device_type 'Bruker SMART CCD'
_diffrn_measurement_method 'phi and omega scans'
_diffrn_radiation_monochromator parallel-graphite
_diffrn_radiation_type MoK\a
_diffrn_radiation_wavelength 0.71073
_diffrn_reflns_av_R_equivalents 0.0622
_diffrn_reflns_limit_h_max 18
_diffrn_reflns_limit_h_min -21
_diffrn_reflns_limit_k_max 20
_diffrn_reflns_limit_k_min -20
_diffrn_reflns_limit_l_max 9
_diffrn_reflns_limit_l_min -10
_diffrn_reflns_number 17435
_diffrn_reflns_theta_full 28.10
_diffrn_reflns_theta_max 28.10
_diffrn_reflns_theta_min 1.81
_exptl_absorpt_coefficient_mu 0.229
_exptl_absorpt_correction_T_max 0.9
_exptl_absorpt_correction_T_min 0.737509
_exptl_absorpt_correction_type multi-scan
_exptl_absorpt_process_details
;
(SADABS; Bruker, 2001)
;
_exptl_crystal_colour colorless
_exptl_crystal_density_diffrn 1.494
_exptl_crystal_density_method 'not measured'
_exptl_crystal_description needle
_exptl_crystal_F_000 920
_exptl_crystal_size_max 0.10
_exptl_crystal_size_mid 0.03
_exptl_crystal_size_min 0.02
_refine_diff_density_max 0.641
_refine_diff_density_min -0.491
_refine_ls_extinction_coef 0.118(13)
_refine_ls_extinction_expression Fc^*^=kFc[1+0.001xFc^2^\l^3^/sin(2\q)]^-1/4^
_refine_ls_extinction_method
;
SHELXL97 (Sheldrick, 2008)
;
_refine_ls_goodness_of_fit_ref 0.913
_refine_ls_hydrogen_treatment constr
_refine_ls_matrix_type full
_refine_ls_number_parameters 337
_refine_ls_number_reflns 4882
_refine_ls_number_restraints 72
_refine_ls_restrained_S_all 0.912
_refine_ls_R_factor_all 0.1922
_refine_ls_R_factor_gt 0.1108
_refine_ls_shift/su_max 0.000
_refine_ls_shift/su_mean 0.000
_refine_ls_structure_factor_coef Fsqd
_refine_ls_weighting_details 'calc w=1/[\s^2^(Fo^2^)+(0.2000P)^2^] where P=(Fo^2^+2Fc^2^)/3'
_refine_ls_weighting_scheme calc
_refine_ls_wR_factor_gt 0.2624
_refine_ls_wR_factor_ref 0.3292
_reflns_number_gt 1964
_reflns_number_total 4882
_reflns_threshold_expression I>2\s(I)
_cod_data_source_file hb7726sup1.cif
_cod_data_source_block 1
_cod_original_cell_volume 2015.8(13)
_cod_database_code 2242388

loop_
_space_group_symop_id
_space_group_symop_operation_xyz
1 'x, y, z'
2 '-x, y+1/2, -z+1/2'
3 '-x, -y, -z'
4 'x, -y-1/2, z-1/2'

loop_
_atom_site_type_symbol
_atom_site_label
_atom_site_fract_x
_atom_site_fract_y
_atom_site_fract_z
_atom_site_U_iso_or_equiv
_atom_site_adp_type
_atom_site_calc_flag
_atom_site_occupancy
_atom_site_disorder_assembly
_atom_site_disorder_group
S S1 0.42945(8) 0.92091(9) 0.0814(2) 0.1041(7) Uani d 1 . .
F F1 0.1828(9) 1.0377(5) 0.6037(15) 0.126(4) Uani d 0.687(19) A 1
F F1A 0.119(2) 1.066(3) 0.498(4) 0.189(12) Uani d 0.313(19) A 2
F F2 0.2537(9) 1.1469(13) 0.6119(16) 0.177(6) Uani d 0.687(19) A 1
F F2A 0.234(3) 1.071(3) 0.628(3) 0.189(13) Uani d 0.313(19) A 2
F F3 0.1288(10) 1.1503(13) 0.4887(16) 0.180(7) Uani d 0.687(19) A 1
F F3A 0.188(3) 1.1751(9) 0.531(3) 0.150(11) Uani d 0.313(19) A 2
F F4 0.0493(6) 0.8379(9) 0.3828(12) 0.115(3) Uani d 0.667(16) B 1
F F4A 0.023(2) 0.811(3) 0.324(5) 0.203(14) Uani d 0.333(16) B 2
F F5 -0.0427(5) 0.7991(8) 0.1878(11) 0.131(3) Uani d 0.667(16) B 1
F F5A -0.0572(10) 0.881(2) 0.175(3) 0.151(11) Uani d 0.333(16) B 2
F F6 -0.0248(11) 0.9333(7) 0.225(2) 0.177(9) Uani d 0.667(16) B 1
F F6A 0.0366(12) 0.9396(11) 0.329(2) 0.124(6) Uani d 0.333(16) B 2
O O1 0.2812(2) 0.6905(2) 0.0183(4) 0.0887(10) Uani d 1 . .
N N1 0.2902(2) 0.8323(2) 0.0806(4) 0.0675(9) Uani d 1 . .
C C1 0.3401(3) 0.9014(3) 0.1739(6) 0.0669(11) Uani d 1 . .
H H1 0.3577 0.8816 0.2917 0.080 Uiso calc 1 . .
C C2 0.3238(3) 0.7513(3) 0.0694(5) 0.0654(11) Uani d 1 . .
C C3 0.4140(3) 0.7453(3) 0.1057(5) 0.0721(12) Uani d 1 . .
C C4 0.4660(3) 0.8163(4) 0.1067(7) 0.0897(14) Uani d 1 . .
C C5 0.5502(4) 0.8019(5) 0.1133(10) 0.127(2) Uani d 1 . .
H H5 0.5847 0.8485 0.1069 0.152 Uiso calc 1 . .
C C6 0.5819(5) 0.7210(7) 0.1290(10) 0.143(3) Uani d 1 . .
H H6 0.6377 0.7128 0.1333 0.172 Uiso calc 1 . .
C C7 0.5317(5) 0.6513(6) 0.1385(10) 0.131(2) Uani d 1 . .
H H7 0.5537 0.5963 0.1530 0.157 Uiso calc 1 . .
C C8 0.4488(4) 0.6633(4) 0.1265(7) 0.0991(17) Uani d 1 . .
H H8 0.4153 0.6158 0.1324 0.119 Uiso calc 1 . .
C C9 0.2939(3) 0.9826(2) 0.1814(5) 0.0663(11) Uani d 1 . .
C C10 0.2680(3) 1.0050(3) 0.3319(6) 0.0705(11) Uani d 1 . .
H H10 0.2804 0.9698 0.4276 0.085 Uiso calc 1 . .
C C11 0.2233(3) 1.0795(3) 0.3417(6) 0.0715(12) Uani d 1 A .
C C12 0.2041(3) 1.1332(3) 0.2009(7) 0.0801(13) Uani d 1 . .
H H12 0.1730 1.1825 0.2077 0.096 Uiso calc 1 . .
C C13 0.2313(3) 1.1127(3) 0.0526(6) 0.0848(14) Uani d 1 . .
H H13 0.2207 1.1494 -0.0412 0.102 Uiso calc 1 . .
C C14 0.2745(3) 1.0380(3) 0.0413(6) 0.0782(13) Uani d 1 . .
H H14 0.2912 1.0239 -0.0619 0.094 Uiso calc 1 . .
C C15 0.1930(5) 1.1029(4) 0.5032(9) 0.0955(17) Uani d 1 . .
C C16 0.2051(3) 0.8448(2) 0.0275(5) 0.0658(11) Uani d 1 . .
C C17 0.1733(3) 0.8600(3) -0.1429(6) 0.0771(13) Uani d 1 . .
H H17 0.2073 0.8583 -0.2252 0.092 Uiso calc 1 . .
C C18 0.0922(3) 0.8776(3) -0.1905(6) 0.0836(13) Uani d 1 . .
H H18 0.0716 0.8886 -0.3048 0.100 Uiso calc 1 . .
C C19 0.0414(3) 0.8791(3) -0.0713(6) 0.0815(13) Uani d 1 . .
H H19 -0.0137 0.8918 -0.1046 0.098 Uiso calc 1 . .
C C20 0.0712(3) 0.8618(3) 0.0984(6) 0.0714(12) Uani d 1 B .
C C21 0.1529(3) 0.8443(2) 0.1492(5) 0.0652(10) Uani d 1 . .
H H21 0.1730 0.8323 0.2634 0.078 Uiso calc 1 . .
C C22 0.0157(4) 0.8648(4) 0.2259(9) 0.0948(17) Uani d 1 . .

loop_
_atom_site_aniso_label
_atom_site_aniso_U_11
_atom_site_aniso_U_22
_atom_site_aniso_U_33
_atom_site_aniso_U_12
_atom_site_aniso_U_13
_atom_site_aniso_U_23
S1 0.0821(10) 0.0974(11) 0.1418(15) -0.0087(7) 0.0449(9) 0.0044(8)
F1 0.190(10) 0.102(5) 0.105(6) 0.008(5) 0.087(7) 0.019(4)
F1A 0.18(2) 0.24(3) 0.17(2) -0.03(2) 0.109(17) -0.02(2)
F2 0.204(10) 0.221(13) 0.120(7) -0.074(10) 0.069(6) -0.082(8)
F2A 0.30(4) 0.20(3) 0.077(11) 0.03(3) 0.071(18) 0.009(16)
F3 0.180(11) 0.231(16) 0.151(8) 0.115(11) 0.095(8) 0.052(9)
F3A 0.26(3) 0.062(8) 0.151(18) 0.008(14) 0.09(2) -0.034(8)
F4 0.107(5) 0.182(9) 0.064(4) 0.017(4) 0.034(3) 0.003(4)
F4A 0.21(3) 0.23(3) 0.19(3) 0.05(2) 0.09(2) 0.09(2)
F5 0.097(5) 0.153(8) 0.151(6) -0.041(5) 0.047(4) 0.000(5)
F5A 0.071(9) 0.23(3) 0.159(12) 0.029(14) 0.043(8) 0.01(2)
F6 0.196(17) 0.114(6) 0.260(18) 0.079(8) 0.160(15) 0.059(8)
F6A 0.111(11) 0.154(13) 0.119(10) 0.016(9) 0.051(8) -0.026(8)
O1 0.095(2) 0.0711(19) 0.100(3) 0.0082(17) 0.0163(19) -0.0159(17)
N1 0.065(2) 0.064(2) 0.076(2) 0.0045(16) 0.0163(17) -0.0079(16)
C1 0.075(3) 0.061(2) 0.067(3) -0.0041(19) 0.017(2) -0.0013(19)
C2 0.074(3) 0.062(2) 0.062(3) 0.009(2) 0.016(2) -0.0102(19)
C3 0.080(3) 0.077(3) 0.063(3) 0.008(2) 0.021(2) -0.005(2)
C4 0.071(3) 0.114(4) 0.089(4) 0.007(3) 0.028(2) 0.003(3)
C5 0.073(4) 0.142(6) 0.169(7) 0.007(4) 0.029(4) 0.008(5)
C6 0.089(5) 0.190(9) 0.154(7) 0.043(6) 0.031(4) -0.004(6)
C7 0.117(6) 0.137(6) 0.135(6) 0.054(5) 0.011(4) 0.004(5)
C8 0.102(4) 0.104(4) 0.089(4) 0.037(3) 0.008(3) 0.003(3)
C9 0.079(3) 0.055(2) 0.066(3) -0.0081(19) 0.017(2) -0.0027(18)
C10 0.080(3) 0.063(2) 0.072(3) -0.002(2) 0.023(2) 0.001(2)
C11 0.084(3) 0.062(2) 0.071(3) 0.003(2) 0.021(2) 0.000(2)
C12 0.089(3) 0.065(3) 0.086(3) 0.002(2) 0.013(2) -0.003(2)
C13 0.109(4) 0.069(3) 0.076(3) 0.008(3) 0.011(3) 0.009(2)
C14 0.095(3) 0.080(3) 0.061(3) -0.003(2) 0.019(2) 0.003(2)
C15 0.123(5) 0.086(4) 0.085(4) 0.012(4) 0.039(4) 0.005(3)
C16 0.074(3) 0.058(2) 0.069(3) 0.0075(18) 0.020(2) 0.0015(18)
C17 0.095(4) 0.080(3) 0.061(3) -0.003(2) 0.025(2) -0.007(2)
C18 0.083(3) 0.098(4) 0.067(3) 0.004(3) 0.004(2) 0.004(2)
C19 0.071(3) 0.086(3) 0.084(3) 0.003(2) 0.003(2) 0.005(2)
C20 0.071(3) 0.065(2) 0.082(3) 0.0051(19) 0.021(2) 0.002(2)
C21 0.066(3) 0.066(2) 0.065(3) -0.0011(18) 0.0158(19) -0.0019(18)
C22 0.081(4) 0.096(4) 0.116(5) 0.015(3) 0.038(3) 0.015(4)

loop_
_atom_type_symbol
_atom_type_description
_atom_type_scat_dispersion_real
_atom_type_scat_dispersion_imag
_atom_type_scat_source
C C 0.0033 0.0016 'International Tables Vol C Tables 4.2.6.8 and 6.1.1.4'
H H 0.0000 0.0000 'International Tables Vol C Tables 4.2.6.8 and 6.1.1.4'
F F 0.0171 0.0103 'International Tables Vol C Tables 4.2.6.8 and 6.1.1.4'
N N 0.0061 0.0033 'International Tables Vol C Tables 4.2.6.8 and 6.1.1.4'
O O 0.0106 0.0060 'International Tables Vol C Tables 4.2.6.8 and 6.1.1.4'
S S 0.1246 0.1234 'International Tables Vol C Tables 4.2.6.8 and 6.1.1.4'

loop_
_geom_angle_atom_site_label_1
_geom_angle_atom_site_label_2
_geom_angle_atom_site_label_3
_geom_angle
C4 S1 C1 95.2(2)
C2 N1 C1 119.6(3)
C2 N1 C16 119.8(3)
C16 N1 C1 119.8(3)
S1 C1 H1 107.7
N1 C1 S1 110.7(3)
N1 C1 H1 107.7
N1 C1 C9 112.8(3)
C9 C1 S1 109.9(3)
C9 C1 H1 107.7
O1 C2 N1 120.8(4)
O1 C2 C3 122.1(4)
N1 C2 C3 116.7(4)
C4 C3 C2 123.6(4)
C8 C3 C2 117.9(5)
C8 C3 C4 118.3(5)
C3 C4 S1 122.3(4)
C3 C4 C5 118.9(5)
C5 C4 S1 118.6(5)
C4 C5 H5 119.4
C6 C5 C4 121.1(7)
C6 C5 H5 119.4
C5 C6 H6 119.9
C5 C6 C7 120.2(7)
C7 C6 H6 119.9
C6 C7 H7 120.1
C8 C7 C6 119.9(7)
C8 C7 H7 120.1
C3 C8 H8 119.3
C7 C8 C3 121.4(7)
C7 C8 H8 119.3
C10 C9 C1 119.1(4)
C10 C9 C14 117.8(4)
C14 C9 C1 123.1(4)
C9 C10 H10 119.8
C9 C10 C11 120.4(4)
C11 C10 H10 119.8
C10 C11 C12 121.0(4)
C10 C11 C15 120.6(4)
C12 C11 C15 118.4(4)
C11 C12 H12 120.5
C13 C12 C11 119.0(4)
C13 C12 H12 120.5
C12 C13 H13 119.9
C12 C13 C14 120.2(4)
C14 C13 H13 119.9
C9 C14 H14 119.2
C13 C14 C9 121.5(4)
C13 C14 H14 119.2
F1 C15 F1A 59.2(19)
F1 C15 F2 99.0(10)
F1 C15 C11 115.1(6)
F1A C15 F2 142.1(11)
F1A C15 C11 107.7(10)
F2 C15 C11 109.8(6)
F2A C15 F1 46(2)
F2A C15 F1A 104(2)
F2A C15 F2 56(2)
F2A C15 F3 130.6(15)
F2A C15 C11 112.4(13)
F3 C15 F1 108.0(9)
F3 C15 F1A 60.0(16)
F3 C15 F2 106.2(10)
F3 C15 C11 116.9(8)
F3A C15 F1 127.8(12)
F3A C15 F1A 108.4(19)
F3A C15 F2 58.2(17)
F3A C15 F2A 107(2)
F3A C15 F3 50.8(16)
F3A C15 C11 116.7(12)
C17 C16 N1 121.0(4)
C17 C16 C21 119.3(4)
C21 C16 N1 119.6(4)
C16 C17 H17 119.8
C18 C17 C16 120.4(4)
C18 C17 H17 119.8
C17 C18 H18 119.8
C17 C18 C19 120.4(4)
C19 C18 H18 119.8
C18 C19 H19 119.9
C18 C19 C20 120.3(4)
C20 C19 H19 119.9
C19 C20 C22 119.7(5)
C21 C20 C19 120.2(4)
C21 C20 C22 120.1(5)
C16 C21 H21 120.4
C20 C21 C16 119.3(4)
C20 C21 H21 120.4
F4 C22 F5 98.0(8)
F4 C22 F6A 72.6(10)
F4 C22 C20 114.3(6)
F4A C22 F4 32(2)
F4A C22 F5 67(2)
F4A C22 F5A 111(2)
F4A C22 F6 128.8(19)
F4A C22 F6A 103(2)
F4A C22 C20 115.7(17)
F5 C22 F6A 143.9(7)
F5 C22 C20 108.4(6)
F5A C22 F4 126.9(12)
F5A C22 F5 58.2(14)
F5A C22 F6 48.3(11)
F5A C22 F6A 99.0(13)
F5A C22 C20 118.1(11)
F6 C22 F4 114.2(11)
F6 C22 F5 105.3(10)
F6 C22 F6A 52.8(8)
F6 C22 C20 114.6(7)
F6A C22 C20 107.1(7)

loop_
_geom_bond_atom_site_label_1
_geom_bond_atom_site_label_2
_geom_bond_distance
S1 C1 1.784(4)
S1 C4 1.736(6)
F1 C15 1.317(11)
F1A C15 1.35(2)
F2 C15 1.393(12)
F2A C15 1.20(3)
F3 C15 1.285(10)
F3A C15 1.151(14)
F4 C22 1.343(14)
F4A C22 1.14(3)
F5 C22 1.408(9)
F5A C22 1.238(17)
F6 C22 1.258(10)
F6A C22 1.428(15)
O1 C2 1.210(5)
N1 C1 1.478(5)
N1 C2 1.385(5)
N1 C16 1.420(5)
C1 H1 0.9800
C1 C9 1.483(6)
C2 C3 1.481(6)
C3 C4 1.401(7)
C3 C8 1.398(7)
C4 C5 1.408(8)
C5 H5 0.9300
C5 C6 1.362(10)
C6 H6 0.9300
C6 C7 1.377(10)
C7 H7 0.9300
C7 C8 1.376(9)
C8 H8 0.9300
C9 C10 1.375(6)
C9 C14 1.400(6)
C10 H10 0.9300
C10 C11 1.384(6)
C11 C12 1.388(6)
C11 C15 1.493(7)
C12 H12 0.9300
C12 C13 1.363(7)
C13 H13 0.9300
C13 C14 1.376(7)
C14 H14 0.9300
C16 C17 1.387(6)
C16 C21 1.397(6)
C17 H17 0.9300
C17 C18 1.364(6)
C18 H18 0.9300
C18 C19 1.365(7)
C19 H19 0.9300
C19 C20 1.380(6)
C20 C21 1.378(6)
C20 C22 1.473(7)
C21 H21 0.9300

loop_
_geom_hbond_atom_site_label_D
_geom_hbond_atom_site_label_H
_geom_hbond_atom_site_label_A
_geom_hbond_site_symmetry_A
_geom_hbond_distance_DH
_geom_hbond_distance_HA
_geom_hbond_distance_DA
_geom_hbond_angle_DHA
C1 H1 O1 4_576 0.98 2.61 3.360(5) 133
C10 H10 O1 4_576 0.93 2.59 3.370(5) 141
C14 H14 F2A 1_554 0.93 2.59 3.27(2) 130
C18 H18 F4 1_554 0.93 2.56 3.394(10) 149
C21 H21 O1 4_576 0.93 2.50 3.368(6) 156

loop_
_geom_torsion_atom_site_label_1
_geom_torsion_atom_site_label_2
_geom_torsion_atom_site_label_3
_geom_torsion_atom_site_label_4
_geom_torsion
S1 C1 C9 C10 -131.6(4)
S1 C1 C9 C14 49.1(5)
S1 C4 C5 C6 -178.4(6)
O1 C2 C3 C4 157.0(5)
O1 C2 C3 C8 -17.7(6)
N1 C1 C9 C10 104.3(4)
N1 C1 C9 C14 -75.1(5)
N1 C2 C3 C4 -16.9(6)
N1 C2 C3 C8 168.4(4)
N1 C16 C17 C18 -175.7(4)
N1 C16 C21 C20 176.0(4)
C1 S1 C4 C3 29.4(5)
C1 S1 C4 C5 -156.4(5)
C1 N1 C2 O1 168.2(4)
C1 N1 C2 C3 -17.8(5)
C1 N1 C16 C17 105.6(4)
C1 N1 C16 C21 -72.5(5)
C1 C9 C10 C11 -178.7(4)
C1 C9 C14 C13 179.8(4)
C2 N1 C1 S1 59.2(4)
C2 N1 C1 C9 -177.1(3)
C2 N1 C16 C17 -84.7(5)
C2 N1 C16 C21 97.2(5)
C2 C3 C4 S1 5.1(7)
C2 C3 C4 C5 -169.1(5)
C2 C3 C8 C7 171.5(5)
C3 C4 C5 C6 -4.0(10)
C4 S1 C1 N1 -57.7(3)
C4 S1 C1 C9 177.0(3)
C4 C3 C8 C7 -3.5(8)
C4 C5 C6 C7 0.1(12)
C5 C6 C7 C8 2.1(12)
C6 C7 C8 C3 -0.4(10)
C8 C3 C4 S1 179.8(4)
C8 C3 C4 C5 5.6(8)
C9 C10 C11 C12 -0.2(7)
C9 C10 C11 C15 178.3(5)
C10 C9 C14 C13 0.4(7)
C10 C11 C12 C13 -1.5(7)
C10 C11 C15 F1 -25.3(12)
C10 C11 C15 F1A -89(3)
C10 C11 C15 F2 85.3(13)
C10 C11 C15 F2A 25(3)
C10 C11 C15 F3 -153.7(14)
C10 C11 C15 F3A 149(3)
C11 C12 C13 C14 2.6(7)
C12 C11 C15 F1 153.3(10)
C12 C11 C15 F1A 90(3)
C12 C11 C15 F2 -96.1(13)
C12 C11 C15 F2A -157(3)
C12 C11 C15 F3 24.9(15)
C12 C11 C15 F3A -33(3)
C12 C13 C14 C9 -2.1(7)
C14 C9 C10 C11 0.7(6)
C15 C11 C12 C13 180.0(5)
C16 N1 C1 S1 -131.0(3)
C16 N1 C1 C9 -7.3(5)
C16 N1 C2 O1 -1.6(6)
C16 N1 C2 C3 172.4(4)
C16 C17 C18 C19 -1.0(7)
C17 C16 C21 C20 -2.1(6)
C17 C18 C19 C20 -0.8(7)
C18 C19 C20 C21 1.1(7)
C18 C19 C20 C22 179.2(5)
C19 C20 C21 C16 0.4(6)
C19 C20 C22 F4 173.1(8)
C19 C20 C22 F4A 137(3)
C19 C20 C22 F5 65.0(9)
C19 C20 C22 F5A 2(2)
C19 C20 C22 F6 -52.4(14)
C19 C20 C22 F6A -108.7(11)
C21 C16 C17 C18 2.4(6)
C21 C20 C22 F4 -8.8(10)
C21 C20 C22 F4A -45(3)
C21 C20 C22 F5 -116.9(8)
C21 C20 C22 F5A 180(2)
C21 C20 C22 F6 125.8(13)
C21 C20 C22 F6A 69.5(11)
C22 C20 C21 C16 -177.7(4)

_cod_database_fobs_code 2242388
